data_4038525
loop_
_publ_author_name
'Danilkina, Natalia A.'
'D'yachenko, Alexander'
'Govdi, Anastasia I.'
'Khlebnikov, Alexander F.'
'Kornyakov, Ilya'
'Br\"ase, Stefan'
'Balova, Irina A.'

_publ_section_title
;
 Intramolecular Nicholas Reactions in the Synthesis of Heteroenediynes
 fused to Indole, Triazole and Isocoumarin.
;
_journal_name_full 'The Journal of organic chemistry'
_journal_paper_doi 10.1021/acs.joc.0c00930
_journal_year 2020
_chemical_formula_moiety 'C13 H9 I3 O3'
_chemical_formula_sum 'C13 H9 I3 O3'
_chemical_formula_weight 593.90
_space_group_crystal_system monoclinic
_space_group_IT_number 14
_space_group_name_Hall '-P 2ybc'
_space_group_name_H-M_alt 'P 1 21/c 1'
_atom_sites_solution_hydrogens geom
_audit_creation_date 2020-02-10
_audit_creation_method
;
Olex2 1.2
(compiled 2018.05.29 svn.r3508 for OlexSys, GUI svn.r5506)
;
_cell_angle_alpha 90
_cell_angle_beta 106.693(8)
_cell_angle_gamma 90
_cell_formula_units_Z 4
_cell_length_a 8.6940(6)
_cell_length_b 20.9333(14)
_cell_length_c 9.0103(8)
_cell_measurement_reflns_used 3977
_cell_measurement_temperature 100(3)
_cell_measurement_theta_max 71.6070
_cell_measurement_theta_min 4.1590
_cell_volume 1570.7(2)
_computing_cell_refinement 'CrysAlisPro 1.171.39.35a (Rigaku OD, 2017)'
_computing_data_collection 'CrysAlisPro 1.171.39.35a (Rigaku OD, 2017)'
_computing_data_reduction 'CrysAlisPro 1.171.39.35a (Rigaku OD, 2017)'
_computing_molecular_graphics 'Olex2 (Dolomanov et al., 2009)'
_computing_publication_material 'Olex2 (Dolomanov et al., 2009)'
_computing_structure_refinement 'ShelXL (Sheldrick, 2015)'
_computing_structure_solution 'ShelXT (Sheldrick, 2015)'
_diffrn_ambient_temperature 100(3)
_diffrn_detector_type HyPix3000
_diffrn_measured_fraction_theta_full 0.994
_diffrn_measured_fraction_theta_max 0.993
_diffrn_measurement_details
;
List of Runs (angles in degrees, time in seconds):

  # Type    Start    End  Width  t~exp~   \w     \q     \k     \f   Frames
--------------------------------------------------------------------------
  1  \w    -96.00 -67.00   0.50    0.84    --  -41.35 -60.00 170.00   58
  2  \w     17.00  58.00   0.50    0.84    --   41.35 -60.00 170.00   82
  3  \w     30.00  57.00   0.50    0.84    --   41.35  60.00 -50.00   54
  4  \w     63.00 104.00   0.50    0.84    --   41.35  60.00 -50.00   82
  5  \w     43.00 120.00   0.50    3.34    --  101.00 -60.00 170.00  154
  6  \w    106.00 151.00   0.50    3.34    --  101.00  60.00 -50.00   90
  7  \w   -100.00 -47.00   0.50    0.84    --  -41.35 -32.00-180.00  106
  8  \w    -47.00 -17.00   0.50    0.84    --  -41.35  60.00 -50.00   60
  9  \w    -22.00   4.00   0.50    0.84    --  -41.35  43.00  60.00   52
 10  \w    -48.00  22.00   0.50    0.84    --  -41.35  21.00 150.00  140
 11  \w    -50.00 -25.00   0.50    0.84    --  -41.35 -60.00 170.00   50
 12  \w     29.00  54.00   0.50    0.84    --   41.35-138.00-120.00   50
 13  \w     30.00  57.00   0.50    0.84    --   41.35 -54.00 -90.00   54
 14  \w     29.00  54.00   0.50    0.84    --   41.35 -77.00  90.00   50
 15  \w     13.00  92.00   0.50    0.84    --   41.35-138.00-180.00  158
 16  \w    -19.00  13.00   0.50    0.84    --   41.35 -54.00 -90.00   64
 17  \w     -1.00  24.00   0.50    0.84    --   41.35 -77.00  90.00   50
 18  \w     61.00  95.00   0.50    0.84    --   41.35-138.00-120.00   68
 19  \w     93.00 119.00   0.50    3.34    --  101.00  25.00-180.00   52
 20  \w     65.00  91.00   0.50    3.34    --  101.00 -33.00 150.00   52
 21  \w     39.00 117.00   0.50    3.34    --  101.00 -50.00 -60.00  156
 22  \w     78.00 105.00   0.50    3.34    --  101.00 -96.00  90.00   54
 23  \w     72.00 110.00   0.50    3.34    --  101.00 -33.00-150.00   76
 24  \w     93.00 150.00   0.50    3.34    --  101.00  25.00 -90.00  114
 25  \w     49.00  88.00   0.50    3.34    --  101.00 -25.00 -30.00   78
 26  \w     88.00 154.00   0.50    3.34    --  101.00  42.00  30.00  132
 27  \w     36.00  61.00   0.50    3.34    --  101.00 -33.00-150.00   50
 28  \w    131.00 157.00   0.50    3.34    --  101.00  50.00   0.00   52
 29  \w    119.00 152.00   0.50    3.34    --  101.00  96.00-150.00   66
 30  \w     78.00 103.00   0.50    3.34    --  101.00 -25.00 120.00   50
 31  \w     95.00 146.00   0.50    3.34    --  101.00  96.00  60.00  102
 32  \w     36.00  62.00   0.50    3.34    --  101.00 -33.00 150.00   52
 33  \w    124.00 156.00   0.50    3.34    --  101.00  25.00-180.00   64
 34  \w     57.00 113.00   0.50    3.34    --  101.00 -68.00 -30.00  112
 35  \w     33.00  62.00   0.50    3.34    --  101.00 -25.00 120.00   58
 36  \w    109.00 134.00   0.50    3.34    --  101.00  33.00-150.00   50
 37  \w     85.00 115.00   0.50    3.34    --  101.00  50.00   0.00   60
 38  \w     83.00 103.00   0.50    3.34    --  101.00  60.00 -50.00   40
;
_diffrn_measurement_device_type 'SuperNova, Single source at offset/far, HyPix3000'
_diffrn_radiation_type CuK\a
_diffrn_radiation_wavelength 1.54184
_diffrn_reflns_av_R_equivalents 0.0449
_diffrn_reflns_av_unetI/netI 0.0401
_diffrn_reflns_Laue_measured_fraction_full 0.994
_diffrn_reflns_Laue_measured_fraction_max 0.993
_diffrn_reflns_limit_h_max 10
_diffrn_reflns_limit_h_min -10
_diffrn_reflns_limit_k_max 25
_diffrn_reflns_limit_k_min -23
_diffrn_reflns_limit_l_max 9
_diffrn_reflns_limit_l_min -10
_diffrn_reflns_number 8320
_diffrn_reflns_point_group_measured_fraction_full 0.994
_diffrn_reflns_point_group_measured_fraction_max 0.993
_diffrn_reflns_theta_full 67.684
_diffrn_reflns_theta_max 69.916
_diffrn_reflns_theta_min 4.224
_exptl_absorpt_coefficient_mu 46.905
_exptl_absorpt_correction_T_max 1.00000
_exptl_absorpt_correction_T_min 0.16855
_exptl_absorpt_correction_type multi-scan
_exptl_absorpt_process_details
;
CrysAlisPro 1.171.39.35a (Rigaku Oxford Diffraction, 2017)
Empirical absorption correction using spherical harmonics,
 implemented in SCALE3 ABSPACK scaling algorithm.
;
_exptl_crystal_colour 'clear colourless'
_exptl_crystal_colour_lustre clear
_exptl_crystal_colour_primary colourless
_exptl_crystal_density_diffrn 2.511
_exptl_crystal_description prism
_exptl_crystal_F_000 1080
_exptl_crystal_size_max 0.28
_exptl_crystal_size_mid 0.17
_exptl_crystal_size_min 0.1
_refine_diff_density_max 1.946
_refine_diff_density_min -1.525
_refine_diff_density_rms 0.233
_refine_ls_extinction_method none
_refine_ls_goodness_of_fit_ref 1.093
_refine_ls_hydrogen_treatment constr
_refine_ls_matrix_type full
_refine_ls_number_parameters 173
_refine_ls_number_reflns 2956
_refine_ls_number_restraints 0
_refine_ls_restrained_S_all 1.093
_refine_ls_R_factor_all 0.0450
_refine_ls_R_factor_gt 0.0408
_refine_ls_shift/su_max 0.000
_refine_ls_shift/su_mean 0.000
_refine_ls_structure_factor_coef Fsqd
_refine_ls_weighting_details 'w=1/[\s^2^(Fo^2^)+(0.0733P)^2^+4.0893P] where P=(Fo^2^+2Fc^2^)/3'
_refine_ls_weighting_scheme calc
_refine_ls_wR_factor_gt 0.1165
_refine_ls_wR_factor_ref 0.1196
_reflns_Friedel_coverage 0.000
_reflns_number_gt 2621
_reflns_number_total 2956
_reflns_threshold_expression 'I > 2\s(I)'
_cod_data_source_file jo0c00930_si_002.cif
_cod_data_source_block dan55
_cod_database_code 4038525
_shelxl_version_number 2014/6
_shelx_space_group_comment
;
The symmetry employed for this shelxl refinement is uniquely defined
by the following loop, which should always be used as a source of
symmetry information in preference to the above space-group names.
They are only intended as comments.
;
_shelx_estimated_absorpt_t_max 0.089
_shelx_estimated_absorpt_t_min 0.027
_olex2_refinement_description
;
1. Fixed Uiso
 At 1.2 times of:
  All C(H) groups, All C(H,H) groups
 At 1.5 times of:
  All C(H,H,H) groups
2.a Secondary CH2 refined with riding coordinates:
 C15(H15A,H15B)
2.b Aromatic/amide H refined with riding coordinates:
 C6(H6), C7(H7), C8(H8), C9(H9)
2.c Idealised Me refined as rotating group:
 C17(H17A,H17B,H17C)
;
_olex2_submission_special_instructions 'No special instructions were received'
_oxdiff_exptl_absorpt_empirical_details
;
Empirical correction (ABSPACK) includes:
- Absorption correction using spherical harmonics
- Frame scaling
;

loop_
_space_group_symop_operation_xyz
'x, y, z'
'-x, y+1/2, -z+1/2'
'-x, -y, -z'
'x, -y-1/2, z-1/2'

loop_
_atom_site_label
_atom_site_type_symbol
_atom_site_fract_x
_atom_site_fract_y
_atom_site_fract_z
_atom_site_U_iso_or_equiv
_atom_site_adp_type
_atom_site_occupancy
_atom_site_site_symmetry_order
_atom_site_calc_flag
_atom_site_refinement_flags_posn
_atom_site_refinement_flags_adp
_atom_site_refinement_flags_occupancy
_atom_site_disorder_assembly
_atom_site_disorder_group
C1 C 0.7919(8) 0.5985(3) 0.6530(8) 0.0226(14) Uani 1 1 d . . . . .
O2 O 0.6597(6) 0.6093(3) 0.5256(6) 0.0283(11) Uani 1 1 d . . . . .
C3 C 0.6739(9) 0.6113(4) 0.3753(8) 0.0291(16) Uani 1 1 d . . . . .
C4 C 0.8122(8) 0.6015(3) 0.3445(7) 0.0191(13) Uani 1 1 d . . . . .
C5 C 0.9576(8) 0.5899(3) 0.4683(7) 0.0207(13) Uani 1 1 d . . . . .
C6 C 1.1102(9) 0.5828(4) 0.4492(8) 0.0274(15) Uani 1 1 d . . . . .
H6 H 1.1223 0.5835 0.3477 0.033 Uiso 1 1 calc R . . . .
C7 C 1.2435(9) 0.5748(4) 0.5741(9) 0.0313(16) Uani 1 1 d . . . . .
H7 H 1.3462 0.5705 0.5579 0.038 Uiso 1 1 calc R . . . .
C8 C 1.2295(9) 0.5728(4) 0.7259(8) 0.0323(16) Uani 1 1 d . . . . .
H8 H 1.3224 0.5672 0.8115 0.039 Uiso 1 1 calc R . . . .
C9 C 1.0811(8) 0.5789(3) 0.7495(8) 0.0239(14) Uani 1 1 d . . . . .
H9 H 1.0701 0.5764 0.8512 0.029 Uiso 1 1 calc R . . . .
C10 C 0.9466(8) 0.5888(3) 0.6228(8) 0.0217(13) Uani 1 1 d . . . . .
O11 O 0.7659(6) 0.5988(2) 0.7775(6) 0.0287(11) Uani 1 1 d . . . . .
I12 I 0.81382(5) 0.60175(2) 0.11303(5) 0.02311(16) Uani 1 1 d . . . . .
C13 C 0.5145(9) 0.6222(4) 0.2650(8) 0.0282(15) Uani 1 1 d . . . . .
C14 C 0.4524(9) 0.6791(4) 0.2104(9) 0.0348(17) Uani 1 1 d . . . . .
C15 C 0.2959(9) 0.6922(4) 0.0928(10) 0.0370(18) Uani 1 1 d . . . . .
H15A H 0.3133 0.7188 0.0081 0.044 Uiso 1 1 calc R . . . .
H15B H 0.2451 0.6516 0.0477 0.044 Uiso 1 1 calc R . . . .
O16 O 0.1962(7) 0.7244(4) 0.1653(10) 0.064(2) Uani 1 1 d . . . . .
C17 C 0.0562(13) 0.7478(5) 0.0489(19) 0.081(4) Uani 1 1 d . . . . .
H17A H -0.0016 0.7119 -0.0117 0.121 Uiso 1 1 calc GR . . . .
H17B H 0.0897 0.7776 -0.0199 0.121 Uiso 1 1 calc GR . . . .
H17C H -0.0144 0.7700 0.0995 0.121 Uiso 1 1 calc GR . . . .
I18 I 0.38603(5) 0.53651(2) 0.18998(5) 0.02635(16) Uani 1 1 d . . . . .
I19 I 0.58726(6) 0.76264(2) 0.29631(6) 0.03422(17) Uani 1 1 d . . . . .

loop_
_atom_site_aniso_label
_atom_site_aniso_U_11
_atom_site_aniso_U_22
_atom_site_aniso_U_33
_atom_site_aniso_U_23
_atom_site_aniso_U_13
_atom_site_aniso_U_12
C1 0.021(3) 0.026(4) 0.018(3) 0.001(2) 0.001(3) 0.002(3)
O2 0.021(2) 0.048(3) 0.015(2) 0.001(2) 0.0030(19) 0.005(2)
C3 0.029(4) 0.040(4) 0.017(3) -0.001(3) 0.005(3) 0.003(3)
C4 0.018(3) 0.026(3) 0.011(3) -0.001(2) 0.001(2) 0.000(2)
C5 0.025(3) 0.022(3) 0.014(3) 0.000(2) 0.004(3) -0.001(3)
C6 0.028(3) 0.034(4) 0.019(3) 0.001(3) 0.006(3) 0.006(3)
C7 0.020(3) 0.038(4) 0.033(4) 0.001(3) 0.002(3) 0.006(3)
C8 0.032(4) 0.040(4) 0.018(3) -0.003(3) -0.004(3) 0.005(3)
C9 0.026(3) 0.027(3) 0.018(3) -0.002(3) 0.004(3) 0.004(3)
C10 0.031(4) 0.017(3) 0.018(3) 0.000(2) 0.008(3) 0.003(3)
O11 0.031(3) 0.044(3) 0.011(2) 0.0025(19) 0.006(2) -0.001(2)
I12 0.0228(2) 0.0319(3) 0.0144(2) 0.00083(15) 0.00483(17) 0.00159(15)
C13 0.024(3) 0.038(4) 0.025(4) -0.004(3) 0.009(3) -0.002(3)
C14 0.026(4) 0.041(4) 0.035(4) -0.002(3) 0.005(3) 0.002(3)
C15 0.027(4) 0.040(5) 0.039(4) 0.003(3) 0.001(3) 0.004(3)
O16 0.025(3) 0.062(4) 0.093(5) -0.026(4) -0.001(3) 0.007(3)
C17 0.034(5) 0.044(6) 0.151(13) 0.026(7) 0.006(7) 0.015(5)
I18 0.0191(2) 0.0321(3) 0.0260(3) -0.00604(17) 0.00364(17) -0.00247(16)
I19 0.0292(3) 0.0277(3) 0.0427(3) -0.00191(19) 0.0053(2) -0.00020(18)

loop_
_atom_type_symbol
_atom_type_description
_atom_type_scat_dispersion_real
_atom_type_scat_dispersion_imag
_atom_type_scat_source
C C 0.0181 0.0091 'International Tables Vol C Tables 4.2.6.8 and 6.1.1.4'
H H 0.0000 0.0000 'International Tables Vol C Tables 4.2.6.8 and 6.1.1.4'
I I -0.3257 6.8362 'International Tables Vol C Tables 4.2.6.8 and 6.1.1.4'
O O 0.0492 0.0322 'International Tables Vol C Tables 4.2.6.8 and 6.1.1.4'

loop_
_geom_angle_atom_site_label_1
_geom_angle_atom_site_label_2
_geom_angle_atom_site_label_3
_geom_angle
_geom_angle_site_symmetry_1
_geom_angle_site_symmetry_3
_geom_angle_publ_flag
O2 C1 C10 117.2(6) . . ?
O11 C1 O2 115.8(6) . . ?
O11 C1 C10 127.0(6) . . ?
C1 O2 C3 121.6(6) . . ?
O2 C3 C13 109.3(6) . . ?
C4 C3 O2 122.5(6) . . ?
C4 C3 C13 128.1(7) . . ?
C3 C4 C5 120.6(6) . . ?
C3 C4 I12 118.4(5) . . ?
C5 C4 I12 121.0(5) . . ?
C6 C5 C4 125.1(6) . . ?
C6 C5 C10 117.0(6) . . ?
C10 C5 C4 117.9(6) . . ?
C5 C6 H6 119.3 . . ?
C7 C6 C5 121.3(7) . . ?
C7 C6 H6 119.3 . . ?
C6 C7 H7 119.6 . . ?
C6 C7 C8 120.8(7) . . ?
C8 C7 H7 119.6 . . ?
C7 C8 H8 120.2 . . ?
C9 C8 C7 119.7(7) . . ?
C9 C8 H8 120.2 . . ?
C8 C9 H9 120.3 . . ?
C8 C9 C10 119.4(6) . . ?
C10 C9 H9 120.3 . . ?
C5 C10 C1 120.3(6) . . ?
C9 C10 C1 118.0(6) . . ?
C9 C10 C5 121.8(6) . . ?
C3 C13 I18 113.1(6) . . ?
C14 C13 C3 125.9(7) . . ?
C14 C13 I18 121.0(6) . . ?
C13 C14 C15 127.9(8) . . ?
C13 C14 I19 118.4(6) . . ?
C15 C14 I19 113.7(6) . . ?
C14 C15 H15A 110.0 . . ?
C14 C15 H15B 110.0 . . ?
H15A C15 H15B 108.4 . . ?
O16 C15 C14 108.5(7) . . ?
O16 C15 H15A 110.0 . . ?
O16 C15 H15B 110.0 . . ?
C15 O16 C17 109.3(9) . . ?
O16 C17 H17A 109.5 . . ?
O16 C17 H17B 109.5 . . ?
O16 C17 H17C 109.5 . . ?
H17A C17 H17B 109.5 . . ?
H17A C17 H17C 109.5 . . ?
H17B C17 H17C 109.5 . . ?

loop_
_geom_bond_atom_site_label_1
_geom_bond_atom_site_label_2
_geom_bond_distance
_geom_bond_site_symmetry_2
_geom_bond_publ_flag
C1 O2 1.390(8) . ?
C1 C10 1.461(10) . ?
C1 O11 1.207(9) . ?
O2 C3 1.396(8) . ?
C3 C4 1.325(10) . ?
C3 C13 1.473(10) . ?
C4 C5 1.446(9) . ?
C4 I12 2.090(6) . ?
C5 C6 1.394(10) . ?
C5 C10 1.423(9) . ?
C6 H6 0.9500 . ?
C6 C7 1.374(10) . ?
C7 H7 0.9500 . ?
C7 C8 1.408(11) . ?
C8 H8 0.9500 . ?
C8 C9 1.373(10) . ?
C9 H9 0.9500 . ?
C9 C10 1.396(10) . ?
C13 C14 1.340(12) . ?
C13 I18 2.119(8) . ?
C14 C15 1.490(11) . ?
C14 I19 2.125(8) . ?
C15 H15A 0.9900 . ?
C15 H15B 0.9900 . ?
C15 O16 1.399(11) . ?
O16 C17 1.445(13) . ?
C17 H17A 0.9800 . ?
C17 H17B 0.9800 . ?
C17 H17C 0.9800 . ?

loop_
_geom_torsion_atom_site_label_1
_geom_torsion_atom_site_label_2
_geom_torsion_atom_site_label_3
_geom_torsion_atom_site_label_4
_geom_torsion
_geom_torsion_site_symmetry_1
_geom_torsion_site_symmetry_2
_geom_torsion_site_symmetry_3
_geom_torsion_site_symmetry_4
_geom_torsion_publ_flag
C1 O2 C3 C4 1.7(11) . . . . ?
C1 O2 C3 C13 178.9(6) . . . . ?
O2 C1 C10 C5 -0.7(9) . . . . ?
O2 C1 C10 C9 179.0(6) . . . . ?
O2 C3 C4 C5 -1.8(11) . . . . ?
O2 C3 C4 I12 177.2(5) . . . . ?
O2 C3 C13 C14 93.7(9) . . . . ?
O2 C3 C13 I18 -88.0(6) . . . . ?
C3 C4 C5 C6 -176.1(7) . . . . ?
C3 C4 C5 C10 0.6(10) . . . . ?
C3 C13 C14 C15 176.4(7) . . . . ?
C3 C13 C14 I19 -3.3(11) . . . . ?
C4 C3 C13 C14 -89.3(11) . . . . ?
C4 C3 C13 I18 89.0(9) . . . . ?
C4 C5 C6 C7 177.0(7) . . . . ?
C4 C5 C10 C1 0.7(9) . . . . ?
C4 C5 C10 C9 -179.1(6) . . . . ?
C5 C6 C7 C8 0.7(12) . . . . ?
C6 C5 C10 C1 177.6(6) . . . . ?
C6 C5 C10 C9 -2.1(10) . . . . ?
C6 C7 C8 C9 0.0(12) . . . . ?
C7 C8 C9 C10 -1.8(11) . . . . ?
C8 C9 C10 C1 -176.8(7) . . . . ?
C8 C9 C10 C5 2.9(11) . . . . ?
C10 C1 O2 C3 -0.4(9) . . . . ?
C10 C5 C6 C7 0.3(11) . . . . ?
O11 C1 O2 C3 178.8(6) . . . . ?
O11 C1 C10 C5 -179.9(7) . . . . ?
O11 C1 C10 C9 -0.1(11) . . . . ?
I12 C4 C5 C6 5.0(9) . . . . ?
I12 C4 C5 C10 -178.4(5) . . . . ?
C13 C3 C4 C5 -178.4(7) . . . . ?
C13 C3 C4 I12 0.6(11) . . . . ?
C13 C14 C15 O16 113.5(10) . . . . ?
C14 C15 O16 C17 169.6(8) . . . . ?
I18 C13 C14 C15 -1.7(12) . . . . ?
I18 C13 C14 I19 178.5(3) . . . . ?
I19 C14 C15 O16 -66.7(8) . . . . ?
